data_7050862
loop_
_publ_author_name
'Du, Miao'
'Guo, Ya-Mei'
'Bu, Xian-He'
'Ribas, Joan'
'Monfort, Montserrat'

_publ_section_title
;
 Structural and first magnetic characterization of unique
 mono-&#x00B5;-chloro bridged dinuclear CuII complexes with
 heterocycle-functionalized diazamesocyclic ligands
;
_journal_issue 7
_journal_name_full 'New Journal of Chemistry'
_journal_page_first 939
_journal_paper_doi 10.1039/b201962k
_journal_volume 26
_journal_year 2002
_chemical_formula_sum 'C26 H36 Cl4 Cu2 N12 O12'
_chemical_formula_weight 977.55
_chemical_name_systematic
; 
? 
;
_space_group_IT_number 19
_symmetry_cell_setting orthorhombic
_symmetry_space_group_name_Hall 'P 2ac 2ab'
_symmetry_space_group_name_H-M 'P 21 21 21'
_atom_sites_solution_hydrogens geom
_atom_sites_solution_primary direct
_atom_sites_solution_secondary difmap
_audit_creation_method SHELXL-97
_cell_angle_alpha 90.00
_cell_angle_beta 90.00
_cell_angle_gamma 90.00
_cell_formula_units_Z 4
_cell_length_a 11.462(4)
_cell_length_b 12.790(4)
_cell_length_c 26.465(9)
_cell_measurement_temperature 293(2)
_cell_volume 3880(2)
_computing_cell_refinement 'Bruker SMART'
_computing_data_collection 'Bruker SMART'
_computing_data_reduction 'Bruker SHELXTL'
_computing_molecular_graphics 'Bruker SHELXTL'
_computing_publication_material 'Bruker SHELXTL'
_computing_structure_refinement 'SHELXL-97 (Sheldrick, 1997)'
_computing_structure_solution 'SHELXS-97 (Sheldrick, 1990)'
_diffrn_ambient_temperature 293(2)
_diffrn_measured_fraction_theta_full 0.991
_diffrn_measured_fraction_theta_max 0.991
_diffrn_measurement_device_type 'CCD area detector'
_diffrn_measurement_method 'phi and omega scans'
_diffrn_radiation_monochromator graphite
_diffrn_radiation_source 'fine-focus sealed tube'
_diffrn_radiation_type MoK\a
_diffrn_radiation_wavelength 0.71073
_diffrn_reflns_av_R_equivalents 0.0916
_diffrn_reflns_av_sigmaI/netI 0.1493
_diffrn_reflns_limit_h_max 13
_diffrn_reflns_limit_h_min -13
_diffrn_reflns_limit_k_max 15
_diffrn_reflns_limit_k_min -8
_diffrn_reflns_limit_l_max 31
_diffrn_reflns_limit_l_min -31
_diffrn_reflns_number 16036
_diffrn_reflns_theta_full 25.03
_diffrn_reflns_theta_max 25.03
_diffrn_reflns_theta_min 2.51
_exptl_absorpt_coefficient_mu 1.445
_exptl_absorpt_correction_T_max 0.7139
_exptl_absorpt_correction_T_min 0.6710
_exptl_absorpt_correction_type none
_exptl_crystal_density_diffrn 1.674
_exptl_crystal_density_method 'not measured'
_exptl_crystal_F_000 1992
_exptl_crystal_size_max 0.30
_exptl_crystal_size_mid 0.25
_exptl_crystal_size_min 0.25
_refine_diff_density_max 0.870
_refine_diff_density_min -0.518
_refine_diff_density_rms 0.098
_refine_ls_abs_structure_details 'Flack H D (1983), Acta Cryst. A39, 876-881'
_refine_ls_abs_structure_Flack 0.03(3)
_refine_ls_extinction_method none
_refine_ls_goodness_of_fit_ref 0.933
_refine_ls_hydrogen_treatment mixed
_refine_ls_matrix_type full
_refine_ls_number_parameters 505
_refine_ls_number_reflns 6801
_refine_ls_number_restraints 14
_refine_ls_restrained_S_all 0.948
_refine_ls_R_factor_all 0.1529
_refine_ls_R_factor_gt 0.0578
_refine_ls_shift/su_max 0.073
_refine_ls_shift/su_mean 0.008
_refine_ls_structure_factor_coef Fsqd
_refine_ls_weighting_details 'calc w=1/[\s^2^(Fo^2^)+(0.0500P)^2^+0.0000P] where P=(Fo^2^+2Fc^2^)/3'
_refine_ls_weighting_scheme calc
_refine_ls_wR_factor_gt 0.1110
_refine_ls_wR_factor_ref 0.1373
_reflns_number_gt 3181
_reflns_number_total 6801
_reflns_threshold_expression >2sigma(I)
_cod_data_source_file b201962k.txt
_cod_data_source_block 2
_cod_depositor_comments
;
The following automatic conversions were performed:
'_symmetry_cell_setting' value 'Orthorhombic' changed to 'orthorhombic'
according to '/home/saulius/struct/CIF-dictionaries/cif_core.dic'
dictionary named 'cif_core.dic' version 2.4.1 from 2010-06-29.

Automatic conversion script
Id: cif_fix_enum 1527 2010-12-29 10:47:43Z saulius 
;
_cod_original_sg_symbol_H-M P212121
_cod_database_code 7050862

loop_
_symmetry_equiv_pos_as_xyz
'x, y, z'
'-x+1/2, -y, z+1/2'
'-x, y+1/2, -z+1/2'
'x+1/2, -y+1/2, -z'

loop_
_atom_site_label
_atom_site_type_symbol
_atom_site_fract_x
_atom_site_fract_y
_atom_site_fract_z
_atom_site_U_iso_or_equiv
_atom_site_adp_type
_atom_site_occupancy
_atom_site_symmetry_multiplicity
_atom_site_calc_flag
_atom_site_refinement_flags
_atom_site_disorder_assembly
_atom_site_disorder_group
Cu1 Cu 0.51141(11) 0.51564(7) 0.13631(3) 0.0373(3) Uani 1 1 d . . .
Cl1 Cl 0.5132(2) 0.45760(16) 0.03801(7) 0.0420(5) Uani 1 1 d . . .
Cu2 Cu 0.51445(11) 0.40811(8) -0.06339(4) 0.0403(3) Uani 1 1 d . . .
N1 N 0.6395(7) 0.6253(7) 0.1319(3) 0.044(2) Uani 1 1 d . . .
N2 N 0.4179(7) 0.6491(6) 0.1324(4) 0.048(2) Uani 1 1 d . . .
N3 N 0.6362(7) 0.4207(8) 0.1574(3) 0.040(2) Uani 1 1 d . . .
N4 N 0.3652(7) 0.4492(7) 0.1554(3) 0.040(2) Uani 1 1 d . . .
N5 N 0.7617(11) 0.3162(9) 0.1934(4) 0.080(3) Uani 1 1 d . . .
N6 N 0.2104(10) 0.3772(11) 0.1904(5) 0.091(4) Uani 1 1 d . . .
N7 N 0.6379(8) 0.5130(8) -0.0822(3) 0.050(3) Uani 1 1 d . . .
N8 N 0.4192(8) 0.5282(7) -0.0907(3) 0.050(2) Uani 1 1 d . . .
N9 N 0.6430(7) 0.3098(8) -0.0589(4) 0.040(2) Uani 1 1 d . . .
N10 N 0.3698(7) 0.3287(7) -0.0638(4) 0.044(2) Uani 1 1 d . . .
N11 N 0.7790(8) 0.1866(7) -0.0585(4) 0.055(3) Uani 1 1 d . . .
N12 N 0.2072(8) 0.2335(7) -0.0659(4) 0.059(3) Uani 1 1 d . . .
C1 C 0.6068(11) 0.7019(10) 0.0915(4) 0.074(4) Uani 1 1 d . . .
H1A H 0.6309 0.6757 0.0587 0.089 Uiso 1 1 calc R . .
H1B H 0.6456 0.7681 0.0975 0.089 Uiso 1 1 calc R . .
C2 C 0.4667(12) 0.7181(8) 0.0925(4) 0.068(4) Uani 1 1 d . . .
H2A H 0.4481 0.7905 0.0997 0.081 Uiso 1 1 calc R . .
H2B H 0.4336 0.7001 0.0599 0.081 Uiso 1 1 calc R . .
C3 C 0.6418(10) 0.6734(9) 0.1829(5) 0.061(4) Uani 1 1 d . . .
H3A H 0.7126 0.7144 0.1862 0.073 Uiso 1 1 calc R . .
H3B H 0.6449 0.6181 0.2080 0.073 Uiso 1 1 calc R . .
C4 C 0.5385(15) 0.7429(9) 0.1944(4) 0.098(6) Uani 1 1 d . . .
H4A H 0.5387 0.7591 0.2302 0.118 Uiso 1 1 calc R . .
H4B H 0.5478 0.8081 0.1762 0.118 Uiso 1 1 calc R . .
C5 C 0.4258(11) 0.6977(8) 0.1813(4) 0.057(3) Uani 1 1 d . . .
H5A H 0.4061 0.6459 0.2067 0.068 Uiso 1 1 calc R . .
H5B H 0.3675 0.7525 0.1831 0.068 Uiso 1 1 calc R . .
C6 C 0.7510(9) 0.5699(9) 0.1242(5) 0.067(4) Uani 1 1 d . . .
H6A H 0.7636 0.5576 0.0885 0.080 Uiso 1 1 calc R . .
H6B H 0.8150 0.6120 0.1369 0.080 Uiso 1 1 calc R . .
C7 C 0.7466(10) 0.4692(11) 0.1515(5) 0.066(4) Uani 1 1 d . . .
C8 C 0.8216(12) 0.3986(13) 0.1775(6) 0.085(5) Uani 1 1 d . . .
H8A H 0.9011 0.4087 0.1825 0.102 Uiso 1 1 calc R . .
C9 C 0.6555(11) 0.3313(11) 0.1821(5) 0.065(4) Uani 1 1 d . . .
H9A H 0.5965 0.2844 0.1903 0.078 Uiso 1 1 calc R . .
C10 C 0.2951(10) 0.6161(10) 0.1207(5) 0.081(5) Uani 1 1 d . . .
H10A H 0.2865 0.6019 0.0849 0.098 Uiso 1 1 calc R . .
H10B H 0.2406 0.6708 0.1300 0.098 Uiso 1 1 calc R . .
C11 C 0.2716(10) 0.5164(10) 0.1518(5) 0.066(4) Uani 1 1 d . . .
C12 C 0.1808(11) 0.4734(12) 0.1707(6) 0.093(5) Uani 1 1 d . . .
H12A H 0.1064 0.5024 0.1711 0.112 Uiso 1 1 calc R . .
C13 C 0.3250(10) 0.3648(10) 0.1808(4) 0.058(4) Uani 1 1 d . . .
H13A H 0.3696 0.3071 0.1902 0.070 Uiso 1 1 calc R . .
C14 C 0.6019(11) 0.6161(10) -0.0660(5) 0.075(4) Uani 1 1 d . . .
H14A H 0.6394 0.6689 -0.0868 0.090 Uiso 1 1 calc R . .
H14B H 0.6248 0.6274 -0.0312 0.090 Uiso 1 1 calc R . .
C15 C 0.4663(12) 0.6250(8) -0.0711(5) 0.073(4) Uani 1 1 d . . .
H15A H 0.4323 0.6399 -0.0384 0.087 Uiso 1 1 calc R . .
H15B H 0.4468 0.6821 -0.0938 0.087 Uiso 1 1 calc R . .
C16 C 0.6461(11) 0.5053(11) -0.1385(5) 0.084(4) Uani 1 1 d . . .
H16A H 0.6506 0.4323 -0.1480 0.100 Uiso 1 1 calc R . .
H16B H 0.7173 0.5392 -0.1496 0.100 Uiso 1 1 calc R . .
C17 C 0.5433(13) 0.5551(9) -0.1649(4) 0.088(5) Uani 1 1 d . . .
H17A H 0.5481 0.6303 -0.1607 0.105 Uiso 1 1 calc R . .
H17B H 0.5485 0.5401 -0.2007 0.105 Uiso 1 1 calc R . .
C18 C 0.4293(10) 0.5191(10) -0.1462(4) 0.062(3) Uani 1 1 d . . .
H18A H 0.4180 0.4467 -0.1559 0.074 Uiso 1 1 calc R . .
H18B H 0.3681 0.5602 -0.1619 0.074 Uiso 1 1 calc R . .
C19 C 0.7491(10) 0.4727(9) -0.0613(5) 0.073(4) Uani 1 1 d . . .
H19A H 0.8141 0.4993 -0.0810 0.088 Uiso 1 1 calc R . .
H19B H 0.7584 0.4964 -0.0267 0.088 Uiso 1 1 calc R . .
C20 C 0.7489(11) 0.3578(9) -0.0628(5) 0.055(3) Uani 1 1 d . . .
C21 C 0.8332(11) 0.2804(13) -0.0610(5) 0.082(5) Uani 1 1 d . . .
H21A H 0.9135 0.2911 -0.0614 0.098 Uiso 1 1 calc R . .
C22 C 0.6626(10) 0.2049(9) -0.0556(5) 0.052(3) Uani 1 1 d . . .
H22A H 0.6053 0.1540 -0.0519 0.062 Uiso 1 1 calc R . .
C23 C 0.2929(9) 0.5074(10) -0.0743(5) 0.070(4) Uani 1 1 d . . .
H23A H 0.2792 0.5373 -0.0412 0.084 Uiso 1 1 calc R . .
H23B H 0.2394 0.5398 -0.0980 0.084 Uiso 1 1 calc R . .
C24 C 0.2727(8) 0.3946(9) -0.0728(4) 0.048(3) Uani 1 1 d . . .
C25 C 0.1775(10) 0.3343(10) -0.0727(5) 0.065(4) Uani 1 1 d . . .
H25A H 0.1016 0.3585 -0.0767 0.078 Uiso 1 1 calc R . .
C26 C 0.3245(9) 0.2352(9) -0.0608(4) 0.042(3) Uani 1 1 d . . .
H26A H 0.3689 0.1753 -0.0557 0.051 Uiso 1 1 calc R . .
Cl2 Cl 0.0123(3) 0.5749(2) 0.02863(12) 0.0800(9) Uani 1 1 d D . .
O1 O -0.0292(9) 0.4744(5) 0.0204(6) 0.247(8) Uani 1 1 d D . .
O2 O -0.0799(9) 0.6473(7) 0.0123(4) 0.163(5) Uani 1 1 d D . .
O3 O 0.0184(10) 0.5944(12) 0.0835(3) 0.282(10) Uani 1 1 d D . .
O4 O 0.1192(9) 0.5997(12) 0.0081(5) 0.325(15) Uani 1 1 d D . .
Cl3 Cl 0.4949(4) 0.5411(2) 0.31239(10) 0.0730(8) Uani 1 1 d . . .
O5 O 0.5505(13) 0.4806(7) 0.2755(4) 0.193(7) Uani 1 1 d . . .
O6 O 0.3793(10) 0.5550(12) 0.2985(4) 0.163(5) Uani 1 1 d . . .
O7 O 0.5461(11) 0.6415(6) 0.3155(4) 0.138(5) Uani 1 1 d . . .
O8 O 0.4960(11) 0.4896(6) 0.3593(3) 0.114(3) Uani 1 1 d . . .
Cl4 Cl 0.5125(3) 0.3067(2) 0.74209(11) 0.0701(8) Uani 1 1 d D . .
O9 O 0.5900(9) 0.2298(9) 0.7238(5) 0.166(6) Uani 1 1 d D . .
O10 O 0.3953(6) 0.2922(10) 0.7275(5) 0.165(6) Uani 1 1 d D . .
O11 O 0.5157(13) 0.2893(8) 0.7962(3) 0.153(4) Uani 1 1 d D . .
O12 O 0.5514(9) 0.4101(6) 0.7330(4) 0.135(4) Uani 1 1 d D . .

loop_
_atom_site_aniso_label
_atom_site_aniso_U_11
_atom_site_aniso_U_22
_atom_site_aniso_U_33
_atom_site_aniso_U_23
_atom_site_aniso_U_13
_atom_site_aniso_U_12
Cu1 0.0375(7) 0.0281(6) 0.0463(6) 0.0034(5) -0.0007(7) -0.0005(7)
Cl1 0.0453(13) 0.0394(12) 0.0413(11) -0.0055(9) 0.0006(13) -0.0015(14)
Cu2 0.0371(7) 0.0259(6) 0.0579(7) 0.0035(5) -0.0006(7) -0.0009(7)
N1 0.054(6) 0.046(6) 0.031(5) -0.005(5) 0.002(5) -0.012(5)
N2 0.037(5) 0.036(5) 0.071(7) -0.003(5) -0.011(5) -0.004(4)
N3 0.040(5) 0.037(6) 0.042(6) 0.004(5) 0.004(4) 0.003(4)
N4 0.053(6) 0.032(5) 0.034(5) -0.003(4) -0.005(4) -0.001(4)
N5 0.079(9) 0.066(8) 0.096(8) -0.007(7) -0.033(7) 0.028(7)
N6 0.072(9) 0.082(10) 0.119(10) 0.011(9) 0.042(7) 0.009(7)
N7 0.073(7) 0.032(6) 0.046(6) 0.019(5) 0.012(5) -0.003(5)
N8 0.069(6) 0.028(5) 0.052(6) 0.006(5) 0.011(4) 0.012(5)
N9 0.027(5) 0.040(6) 0.052(6) -0.009(6) -0.004(4) -0.002(4)
N10 0.039(5) 0.028(5) 0.064(7) -0.001(5) 0.000(5) -0.002(4)
N11 0.057(6) 0.045(6) 0.063(6) -0.010(5) -0.001(5) 0.014(5)
N12 0.059(7) 0.043(7) 0.074(7) -0.020(6) 0.002(6) -0.007(5)
C1 0.110(12) 0.057(8) 0.055(8) 0.005(7) 0.002(8) -0.050(8)
C2 0.106(12) 0.036(6) 0.061(7) 0.006(5) -0.008(8) -0.011(7)
C3 0.059(8) 0.048(8) 0.076(9) -0.019(7) -0.003(7) -0.001(6)
C4 0.178(19) 0.068(8) 0.049(7) -0.035(7) 0.003(9) 0.019(11)
C5 0.106(10) 0.030(6) 0.033(7) -0.026(6) -0.018(6) 0.000(7)
C6 0.036(7) 0.056(9) 0.108(11) -0.024(8) 0.014(7) -0.011(6)
C7 0.037(7) 0.080(11) 0.081(10) -0.033(8) 0.001(6) -0.010(7)
C8 0.066(9) 0.074(11) 0.114(13) -0.031(11) -0.043(9) 0.027(9)
C9 0.048(8) 0.064(9) 0.083(11) -0.008(8) -0.005(7) 0.020(7)
C10 0.062(9) 0.044(8) 0.139(14) -0.013(9) -0.017(8) 0.029(7)
C11 0.038(7) 0.051(8) 0.109(11) -0.003(8) 0.003(7) 0.022(7)
C12 0.048(9) 0.079(11) 0.152(14) -0.009(11) 0.031(9) -0.011(8)
C13 0.053(8) 0.057(9) 0.066(10) 0.002(7) 0.007(7) -0.003(6)
C14 0.095(11) 0.058(9) 0.073(9) -0.023(8) 0.011(8) -0.036(8)
C15 0.118(12) 0.033(7) 0.066(8) -0.008(6) -0.005(8) 0.013(7)
C16 0.110(11) 0.060(9) 0.080(10) 0.017(8) 0.014(8) -0.020(8)
C17 0.144(15) 0.071(9) 0.047(7) 0.019(6) 0.006(9) 0.033(9)
C18 0.095(9) 0.061(8) 0.029(7) 0.017(6) 0.000(6) 0.007(7)
C19 0.053(8) 0.058(9) 0.108(10) 0.005(9) -0.012(7) -0.023(7)
C20 0.059(8) 0.054(8) 0.051(7) 0.009(7) 0.009(7) 0.018(7)
C21 0.051(8) 0.114(14) 0.079(10) -0.007(11) -0.009(8) 0.025(9)
C22 0.050(8) 0.034(7) 0.071(9) 0.005(6) -0.010(6) 0.012(5)
C23 0.049(7) 0.052(8) 0.109(11) 0.020(8) -0.019(7) -0.001(7)
C24 0.025(6) 0.041(7) 0.079(9) 0.004(7) -0.004(5) 0.000(6)
C25 0.041(7) 0.063(9) 0.091(11) -0.005(8) -0.005(7) -0.006(7)
C26 0.044(7) 0.036(7) 0.047(7) 0.001(6) -0.006(6) 0.005(5)
Cl2 0.077(2) 0.0614(19) 0.101(2) 0.0063(17) 0.004(2) -0.001(2)
O1 0.118(11) 0.057(6) 0.56(3) -0.014(10) -0.104(15) 0.018(8)
O2 0.261(16) 0.071(7) 0.158(11) 0.006(7) -0.049(10) 0.022(9)
O3 0.103(9) 0.62(3) 0.124(9) 0.086(13) -0.024(9) 0.090(17)
O4 0.131(12) 0.46(4) 0.38(3) -0.20(2) 0.140(15) -0.135(18)
Cl3 0.100(3) 0.0512(16) 0.0678(18) -0.0008(15) 0.001(2) -0.011(2)
O5 0.36(2) 0.064(6) 0.157(9) -0.057(6) 0.160(12) -0.033(9)
O6 0.117(10) 0.231(16) 0.140(10) 0.023(11) -0.023(8) -0.053(10)
O7 0.197(13) 0.038(5) 0.179(10) 0.010(6) -0.032(9) -0.024(6)
O8 0.172(9) 0.090(6) 0.081(5) 0.016(5) -0.011(8) 0.034(9)
Cl4 0.064(2) 0.0567(17) 0.089(2) 0.0100(16) 0.008(2) -0.010(2)
O9 0.112(9) 0.175(13) 0.212(13) -0.086(11) -0.038(9) 0.055(9)
O10 0.027(5) 0.198(12) 0.272(14) 0.156(12) -0.012(7) -0.004(6)
O11 0.162(11) 0.151(9) 0.147(8) 0.045(7) -0.039(11) -0.028(11)
O12 0.162(11) 0.095(7) 0.146(8) 0.039(6) 0.007(7) -0.062(7)

loop_
_atom_type_symbol
_atom_type_description
_atom_type_scat_dispersion_real
_atom_type_scat_dispersion_imag
_atom_type_scat_source
C C 0.0033 0.0016 'International Tables Vol C Tables 4.2.6.8 and 6.1.1.4'
H H 0.0000 0.0000 'International Tables Vol C Tables 4.2.6.8 and 6.1.1.4'
N N 0.0061 0.0033 'International Tables Vol C Tables 4.2.6.8 and 6.1.1.4'
O O 0.0106 0.0060 'International Tables Vol C Tables 4.2.6.8 and 6.1.1.4'
Cl Cl 0.1484 0.1585 'International Tables Vol C Tables 4.2.6.8 and 6.1.1.4'
Cu Cu 0.3201 1.2651 'International Tables Vol C Tables 4.2.6.8 and 6.1.1.4'

loop_
_geom_angle_atom_site_label_1
_geom_angle_atom_site_label_2
_geom_angle_atom_site_label_3
_geom_angle
_geom_angle_site_symmetry_1
_geom_angle_site_symmetry_3
_geom_angle_publ_flag
N4 Cu1 N3 106.5(3) . . ?
N4 Cu1 N2 85.7(4) . . ?
N3 Cu1 N2 158.0(4) . . ?
N4 Cu1 N1 159.7(4) . . ?
N3 Cu1 N1 85.2(4) . . ?
N2 Cu1 N1 78.3(4) . . ?
N4 Cu1 Cl1 97.8(3) . . ?
N3 Cu1 Cl1 95.6(3) . . ?
N2 Cu1 Cl1 100.7(3) . . ?
N1 Cu1 Cl1 97.4(2) . . ?
Cu1 Cl1 Cu2 177.35(9) . . ?
N9 Cu2 N10 108.0(3) . . ?
N9 Cu2 N7 85.0(4) . . ?
N10 Cu2 N7 161.1(4) . . ?
N9 Cu2 N8 157.8(4) . . ?
N10 Cu2 N8 86.2(4) . . ?
N7 Cu2 N8 77.5(4) . . ?
N9 Cu2 Cl1 95.4(3) . . ?
N10 Cu2 Cl1 96.9(3) . . ?
N7 Cu2 Cl1 95.3(3) . . ?
N8 Cu2 Cl1 99.8(3) . . ?
C6 N1 C3 108.0(8) . . ?
C6 N1 C1 115.7(9) . . ?
C3 N1 C1 112.5(9) . . ?
C6 N1 Cu1 107.6(7) . . ?
C3 N1 Cu1 104.3(7) . . ?
C1 N1 Cu1 108.1(6) . . ?
C5 N2 C2 111.1(8) . . ?
C5 N2 C10 111.5(10) . . ?
C2 N2 C10 112.0(10) . . ?
C5 N2 Cu1 106.6(7) . . ?
C2 N2 Cu1 109.8(7) . . ?
C10 N2 Cu1 105.7(6) . . ?
C9 N3 C7 106.3(10) . . ?
C9 N3 Cu1 142.3(8) . . ?
C7 N3 Cu1 110.4(8) . . ?
C13 N4 C11 105.6(10) . . ?
C13 N4 Cu1 140.4(8) . . ?
C11 N4 Cu1 112.3(8) . . ?
C9 N5 C8 107.6(12) . . ?
C13 N6 C12 105.9(12) . . ?
C14 N7 C19 116.8(10) . . ?
C14 N7 C16 111.9(10) . . ?
C19 N7 C16 107.2(9) . . ?
C14 N7 Cu2 109.5(7) . . ?
C19 N7 Cu2 106.3(7) . . ?
C16 N7 Cu2 104.3(7) . . ?
C15 N8 C18 113.2(9) . . ?
C15 N8 C23 113.6(9) . . ?
C18 N8 C23 109.9(9) . . ?
C15 N8 Cu2 108.7(7) . . ?
C18 N8 Cu2 104.7(7) . . ?
C23 N8 Cu2 106.1(6) . . ?
C20 N9 C22 107.5(9) . . ?
C20 N9 Cu2 112.3(8) . . ?
C22 N9 Cu2 140.1(7) . . ?
C26 N10 C24 104.0(8) . . ?
C26 N10 Cu2 144.8(8) . . ?
C24 N10 Cu2 111.1(7) . . ?
C22 N11 C21 107.5(10) . . ?
C26 N12 C25 104.4(10) . . ?
N1 C1 C2 108.8(9) . . ?
N2 C2 C1 108.0(10) . . ?
N1 C3 C4 114.4(10) . . ?
C5 C4 C3 114.4(9) . . ?
N2 C5 C4 116.2(10) . . ?
C7 C6 N1 108.8(9) . . ?
N3 C7 C8 102.0(12) . . ?
N3 C7 C6 117.8(11) . . ?
C8 C7 C6 140.2(12) . . ?
N5 C8 C7 110.1(12) . . ?
N5 C9 N3 113.8(12) . . ?
N2 C10 C11 106.7(10) . . ?
C12 C11 N4 109.7(13) . . ?
C12 C11 C10 135.0(12) . . ?
N4 C11 C10 114.7(10) . . ?
C11 C12 N6 109.4(13) . . ?
N6 C13 N4 109.3(12) . . ?
N7 C14 C15 108.9(10) . . ?
N8 C15 C14 109.8(10) . . ?
N7 C16 C17 112.6(10) . . ?
C18 C17 C16 113.9(9) . . ?
C17 C18 N8 112.3(10) . . ?
C20 C19 N7 109.6(10) . . ?
N9 C20 C21 107.3(11) . . ?
N9 C20 C19 116.7(10) . . ?
C21 C20 C19 135.4(13) . . ?
N11 C21 C20 108.4(11) . . ?
N11 C22 N9 109.3(10) . . ?
C24 C23 N8 109.2(9) . . ?
C25 C24 N10 107.3(10) . . ?
C25 C24 C23 134.4(10) . . ?
N10 C24 C23 117.9(9) . . ?
C24 C25 N12 110.3(10) . . ?
N10 C26 N12 113.9(10) . . ?
O4 Cl2 O1 117.1(7) . . ?
O4 Cl2 O2 112.3(6) . . ?
O1 Cl2 O2 106.9(5) . . ?
O4 Cl2 O3 107.9(6) . . ?
O1 Cl2 O3 109.1(6) . . ?
O2 Cl2 O3 102.6(5) . . ?
O5 Cl3 O8 110.7(6) . . ?
O5 Cl3 O6 108.7(9) . . ?
O8 Cl3 O6 107.6(8) . . ?
O5 Cl3 O7 110.7(7) . . ?
O8 Cl3 O7 111.8(6) . . ?
O6 Cl3 O7 107.1(9) . . ?
O10 Cl4 O9 114.4(8) . . ?
O10 Cl4 O12 112.1(7) . . ?
O9 Cl4 O12 113.3(8) . . ?
O10 Cl4 O11 105.9(8) . . ?
O9 Cl4 O11 102.4(8) . . ?
O12 Cl4 O11 107.7(6) . . ?

loop_
_geom_bond_atom_site_label_1
_geom_bond_atom_site_label_2
_geom_bond_distance
_geom_bond_site_symmetry_2
_geom_bond_publ_flag
Cu1 N4 1.946(9) . ?
Cu1 N3 1.958(9) . ?
Cu1 N2 2.018(8) . ?
Cu1 N1 2.034(9) . ?
Cu1 Cl1 2.706(2) . ?
Cl1 Cu2 2.757(2) . ?
Cu2 N9 1.940(9) . ?
Cu2 N10 1.944(8) . ?
Cu2 N7 2.013(9) . ?
Cu2 N8 2.018(8) . ?
N1 C6 1.475(12) . ?
N1 C3 1.485(13) . ?
N1 C1 1.497(14) . ?
N2 C5 1.439(12) . ?
N2 C2 1.486(13) . ?
N2 C10 1.502(13) . ?
N3 C9 1.336(15) . ?
N3 C7 1.417(13) . ?
N4 C13 1.352(13) . ?
N4 C11 1.378(13) . ?
N5 C9 1.267(14) . ?
N5 C8 1.327(16) . ?
N6 C13 1.348(14) . ?
N6 C12 1.378(17) . ?
N7 C14 1.446(14) . ?
N7 C19 1.483(13) . ?
N7 C16 1.494(13) . ?
N8 C15 1.448(13) . ?
N8 C18 1.477(12) . ?
N8 C23 1.534(13) . ?
N9 C20 1.364(13) . ?
N9 C22 1.363(13) . ?
N10 C26 1.306(13) . ?
N10 C24 1.417(12) . ?
N11 C22 1.357(13) . ?
N11 C21 1.353(16) . ?
N12 C26 1.351(12) . ?
N12 C25 1.345(14) . ?
C1 C2 1.619(17) . ?
C3 C4 1.512(16) . ?
C4 C5 1.457(16) . ?
C6 C7 1.478(17) . ?
C7 C8 1.424(18) . ?
C10 C11 1.540(17) . ?
C11 C12 1.279(15) . ?
C14 C15 1.564(16) . ?
C16 C17 1.510(15) . ?
C17 C18 1.472(15) . ?
C19 C20 1.471(15) . ?
C20 C21 1.385(15) . ?
C23 C24 1.461(16) . ?
C24 C25 1.336(13) . ?
Cl2 O4 1.376(7) . ?
Cl2 O1 1.389(6) . ?
Cl2 O2 1.470(7) . ?
Cl2 O3 1.475(7) . ?
Cl3 O5 1.398(9) . ?
Cl3 O8 1.405(7) . ?
Cl3 O6 1.387(12) . ?
Cl3 O7 1.414(9) . ?
Cl4 O10 1.410(7) . ?
Cl4 O9 1.411(8) . ?
Cl4 O12 1.415(7) . ?
Cl4 O11 1.450(7) . ?
